data_1537268
loop_
_publ_author_name
'Latka, K.'
'Kmiec, R.'
'Kruk, R.'
'Poettgen, R.'
'Fickenscher, T.'
'Hoffmann, R.D.'
'Pacyna, A.W.'

_publ_section_title
;
 Structure, magnetic properties and Moessbauer spectroscopy of Gd Rh Sn
;
_journal_name_full 'Journal of Solid State Chemistry'
_journal_page_first 2077
_journal_page_last 2090
_journal_volume 178
_journal_year 2005
_chemical_formula_sum 'Gd Rh Sn'
_space_group_IT_number 189
_symmetry_space_group_name_Hall 'P -6 -2'
_symmetry_space_group_name_H-M 'P -6 2 m'
_cell_angle_alpha 90
_cell_angle_beta 90
_cell_angle_gamma 120
_cell_formula_units_Z 3
_cell_length_a 7.526
_cell_length_b 7.526
_cell_length_c 3.8638
_cell_volume 189.528
_citation_journal_id_ASTM JSSCBI
_cod_data_source_file Latka_JSSCBI_2005_1165.cif
_cod_data_source_block Gd1Rh1Sn1
_cod_original_cell_volume 189.5281
_cod_original_formula_sum 'Gd1 Rh1 Sn1'
_cod_database_code 1537268

loop_
_symmetry_equiv_pos_as_xyz
x,y,z
-x+y,-x,-z
-y,x-y,z
x,y,-z
-x+y,-x,z
-y,x-y,-z
y,x,z
x-y,-y,-z
-x,-x+y,z
y,x,-z
x-y,-y,z
-x,-x+y,-z

loop_
_atom_site_label
_atom_site_type_symbol
_atom_site_fract_x
_atom_site_fract_y
_atom_site_fract_z
_atom_site_occupancy
_atom_site_U_iso_or_equiv
Rh1 Rh 0.6667 0.3333 0.5 1 0.0
Sn1 Sn 0.25849 0 0.5 1 0.0
Rh2 Rh 0 0 0 1 0.0
Gd1 Gd 0.59265 0 0 1 0.0
